data_7023616
loop_
_publ_author_name
'Galstyan, Anzhela'
'Sanz Miguel, Pablo J.'
'Weise, Katrin'
'Lippert, Bernhard'

_publ_section_title
;
 Discrete and polymeric heteronuclear constructs derived from triangular
 2,2'-bipyrazine complexes of cis-a2Pt(II) (with a = NH3 or a2 = en).
;
_journal_issue 45
_journal_name_full 'Dalton transactions (Cambridge, England : 2003)'
_journal_page_first 16151
_journal_page_last 16161
_journal_paper_doi 10.1039/c3dt51589c
_journal_volume 42
_journal_year 2013
_chemical_absolute_configuration ad
_chemical_formula_moiety 'C30 H56 Cd2 N18 O7 Pt3, Cd H12 O6, 6(O4 S), 15(H2 O)'
_chemical_formula_sum 'C30 H98 Cd3 N18 O52 Pt3 S6'
_chemical_formula_weight 2658.09
_chemical_name_systematic
;
 ?
;
_space_group_IT_number 19
_symmetry_cell_setting orthorhombic
_symmetry_space_group_name_Hall 'P 2ac 2ab'
_symmetry_space_group_name_H-M 'P 21 21 21'
_atom_sites_solution_hydrogens geom
_atom_sites_solution_primary direct
_atom_sites_solution_secondary difmap
_audit_creation_date 2013-08-09T13:38:35-00:00
_audit_creation_method 'WinGX routine CIF_UPDATE'
_cell_angle_alpha 90
_cell_angle_beta 90
_cell_angle_gamma 90
_cell_formula_units_Z 4
_cell_length_a 14.4445(4)
_cell_length_b 19.8624(7)
_cell_length_c 27.9292(12)
_cell_measurement_reflns_used 9025
_cell_measurement_temperature 150(2)
_cell_measurement_theta_max 29.1058
_cell_measurement_theta_min 2.2675
_cell_volume 8013.0(5)
_computing_cell_refinement
;
        CrysAlis RED, Oxford Diffraction Ltd.,
        Version 1.171.32.37 (release 24-10-2008 CrysAlis171 .NET)
        (compiled Oct 24 2008,09:44:38)
;
_computing_data_collection
;
        CrysAlis CCD, Oxford Diffraction Ltd.,
        Version 1.171.32.37 (release 24-10-2008 CrysAlis171 .NET)
        (compiled Oct 24 2008,09:44:38)
;
_computing_data_reduction
;
        CrysAlis RED, Oxford Diffraction Ltd.,
        Version 1.171.32.37 (release 24-10-2008 CrysAlis171 .NET)
        (compiled Oct 24 2008,09:44:38)
;
_computing_molecular_graphics 'POV-Ray for Windows (version 3.6)'
_computing_publication_material 'SHELXL-97 (Sheldrick, 1997)'
_computing_structure_refinement 'SHELXL-97 (Sheldrick, 1997)'
_computing_structure_solution 'SHELXS-97 (Sheldrick, 1990)'
_diffrn_ambient_temperature 150(2)
_diffrn_measured_fraction_theta_full 0.99
_diffrn_measured_fraction_theta_max 0.845
_diffrn_measurement_device_type 'Xcalibur, Sapphire3'
_diffrn_measurement_method '\w scans'
_diffrn_radiation_monochromator graphite
_diffrn_radiation_type MoK\a
_diffrn_radiation_wavelength 0.71073
_diffrn_reflns_av_R_equivalents 0.0319
_diffrn_reflns_av_unetI/netI 0.1531
_diffrn_reflns_limit_h_max 18
_diffrn_reflns_limit_h_min -18
_diffrn_reflns_limit_k_max 13
_diffrn_reflns_limit_k_min -27
_diffrn_reflns_limit_l_max 22
_diffrn_reflns_limit_l_min -36
_diffrn_reflns_number 25518
_diffrn_reflns_theta_full 25
_diffrn_reflns_theta_max 29.2
_diffrn_reflns_theta_min 2.27
_exptl_absorpt_coefficient_mu 6.269
_exptl_absorpt_correction_T_max 0.534
_exptl_absorpt_correction_T_min 0.453
_exptl_absorpt_correction_type multi-scan
_exptl_absorpt_process_details sadabs
_exptl_crystal_colour yellow
_exptl_crystal_density_diffrn 2.203
_exptl_crystal_density_method 'not measured'
_exptl_crystal_description prisms
_exptl_crystal_F_000 5176
_exptl_crystal_size_max 0.3
_exptl_crystal_size_mid 0.1
_exptl_crystal_size_min 0.1
_refine_diff_density_max 3.972
_refine_diff_density_min -2.082
_refine_diff_density_rms 0.233
_refine_ls_abs_structure_details 'Flack H D (1983), Acta Cryst. A39, 876-881, 6916 Friedel Pairs'
_refine_ls_abs_structure_Flack -0.011(16)
_refine_ls_extinction_method none
_refine_ls_goodness_of_fit_ref 0.961
_refine_ls_hydrogen_treatment constr
_refine_ls_matrix_type full
_refine_ls_number_parameters 877
_refine_ls_number_reflns 16849
_refine_ls_number_restraints 226
_refine_ls_restrained_S_all 2.535
_refine_ls_R_factor_all 0.0807
_refine_ls_R_factor_gt 0.0499
_refine_ls_shift/su_max 0.001
_refine_ls_shift/su_mean 0
_refine_ls_structure_factor_coef Fsqd
_refine_ls_weighting_details 'calc w=1/[\s^2^(Fo^2^)+(0.0411P)^2^+0.0000P] where P=(Fo^2^+2Fc^2^)/3'
_refine_ls_weighting_scheme calc
_refine_ls_wR_factor_gt 0.1035
_refine_ls_wR_factor_ref 0.1077
_reflns_number_gt 10509
_reflns_number_total 16849
_reflns_threshold_expression >2sigma(I)
_cod_data_source_file c3dt51589c.txt
_cod_data_source_block 1
_cod_original_sg_symbol_H-M P2(1)2(1)2(1)
_cod_database_code 7023616

loop_
_symmetry_equiv_pos_as_xyz
'x, y, z'
'-x+1/2, -y, z+1/2'
'-x, y+1/2, -z+1/2'
'x+1/2, -y+1/2, -z'

loop_
_atom_site_label
_atom_site_type_symbol
_atom_site_fract_x
_atom_site_fract_y
_atom_site_fract_z
_atom_site_U_iso_or_equiv
_atom_site_adp_type
_atom_site_occupancy
_atom_site_symmetry_multiplicity
_atom_site_calc_flag
_atom_site_refinement_flags
_atom_site_disorder_assembly
_atom_site_disorder_group
Pt1 Pt 1.38791(8) -0.02884(7) 0.40143(6) 0.0188(3) Uani 1 1 d . . .
Pt2 Pt 0.95350(8) 0.02660(8) 0.25237(6) 0.0226(4) Uani 1 1 d . . .
Pt3 Pt 0.92229(8) 0.00269(8) 0.53684(5) 0.0193(3) Uani 1 1 d . . .
Cd1 Cd 1.38233(19) 0.19583(15) 0.20372(11) 0.0281(7) Uani 1 1 d . . .
Cd2 Cd 0.81877(18) 0.30202(14) 0.40093(12) 0.0303(7) Uani 1 1 d . . .
Cd3 Cd 0.96608(19) 0.26041(15) 0.07505(11) 0.0300(7) Uani 1 1 d . . .
O1A O 1.3985(18) 0.0964(14) 0.1659(10) 0.043(8) Uani 1 1 d . . .
H11A H 1.3883 0.0723 0.1413 0.064 Uiso 1 1 d R . .
H12A H 1.4212 0.0709 0.1874 0.064 Uiso 1 1 d R . .
O2A O 1.5353(16) 0.2012(15) 0.2016(11) 0.048(9) Uani 1 1 d . . .
H21A H 1.5726 0.1802 0.1835 0.073 Uiso 1 1 d R . .
H22A H 1.5648 0.213 0.2266 0.073 Uiso 1 1 d R . .
O3A O 1.376(2) 0.2940(16) 0.2413(12) 0.064(10) Uani 1 1 d U . .
H31A H 1.4029 0.3312 0.2352 0.097 Uiso 1 1 d R . .
H32A H 1.3464 0.2988 0.2674 0.097 Uiso 1 1 d R . .
O4A O 1.3412(17) 0.2461(14) 0.1375(10) 0.042(8) Uani 1 1 d . . .
H41A H 1.36 0.2427 0.1088 0.064 Uiso 1 1 d R . .
H42A H 1.3133 0.2836 0.1402 0.064 Uiso 1 1 d R . .
O1B O 0.974(2) 0.3256(19) 0.3930(14) 0.090(12) Uani 1 1 d U . .
H11B H 1.0026 0.3629 0.3936 0.135 Uiso 1 1 d R . .
H12B H 1.0128 0.2944 0.3977 0.135 Uiso 1 1 d R . .
O2B O 0.684(2) 0.2407(15) 0.3729(14) 0.082(14) Uani 1 1 d . . .
H21B H 0.6271 0.2491 0.3685 0.123 Uiso 1 1 d R . .
H22B H 0.6906 0.1982 0.3737 0.123 Uiso 1 1 d R . .
O3B O 0.813(2) 0.3716(15) 0.3359(11) 0.064(11) Uani 1 1 d . . .
H31B H 0.785 0.3694 0.309 0.097 Uiso 1 1 d R . .
H32B H 0.815 0.4128 0.344 0.097 Uiso 1 1 d R . .
O1C O 1.1096(16) 0.2694(12) 0.0409(9) 0.033(7) Uani 1 1 d . . .
H11C H 1.1525 0.2824 0.0222 0.05 Uiso 1 1 d R . .
H12C H 1.1171 0.2275 0.0458 0.05 Uiso 1 1 d R . .
O2C O 0.8368(15) 0.2402(14) 0.1197(9) 0.035(7) Uani 1 1 d . . .
H21C H 0.7995 0.2683 0.1322 0.053 Uiso 1 1 d R . .
H22C H 0.8115 0.2016 0.1209 0.053 Uiso 1 1 d R . .
O3C O 1.0148(15) 0.1558(12) 0.0891(10) 0.035(8) Uani 1 1 d . . .
H31C H 1.0504 0.1321 0.1065 0.053 Uiso 1 1 d R . .
H32C H 0.9636 0.135 0.0867 0.053 Uiso 1 1 d R . .
O4C O 0.895(2) 0.2320(14) 0.0069(11) 0.063(10) Uani 1 1 d . . .
H41C H 0.8926 0.2009 -0.014 0.094 Uiso 1 1 d R . .
H42C H 0.8635 0.2651 -0.0036 0.094 Uiso 1 1 d R . .
O5C O 1.0295(18) 0.2950(16) 0.1448(10) 0.057(10) Uani 1 1 d . . .
H51C H 1.0025 0.3181 0.1663 0.086 Uiso 1 1 d R . .
H52C H 1.0874 0.3008 0.148 0.086 Uiso 1 1 d R . .
O6C O 0.938(2) 0.3669(13) 0.0493(12) 0.058(10) Uani 1 1 d . . .
H61C H 0.9846 0.3923 0.045 0.087 Uiso 1 1 d R . .
H62C H 0.8896 0.39 0.044 0.087 Uiso 1 1 d R . .
N11 N 1.389(2) -0.1024(13) 0.4508(12) 0.024(8) Uani 1 1 d . . .
H111 H 1.4443 -0.1025 0.4667 0.029 Uiso 1 1 calc R . .
H112 H 1.3424 -0.0949 0.4728 0.029 Uiso 1 1 calc R . .
C12 C 1.374(3) -0.167(2) 0.4277(15) 0.036(11) Uani 1 1 d U . .
H121 H 1.3076 -0.1732 0.4212 0.044 Uiso 1 1 calc R . .
H122 H 1.3951 -0.2033 0.4493 0.044 Uiso 1 1 calc R . .
C13 C 1.428(2) -0.1699(19) 0.3812(14) 0.031(10) Uani 1 1 d U . .
H131 H 1.4096 -0.2099 0.3623 0.037 Uiso 1 1 calc R . .
H132 H 1.4953 -0.1719 0.3874 0.037 Uiso 1 1 calc R . .
N14 N 1.4023(18) -0.1052(15) 0.3552(12) 0.028(9) Uani 1 1 d . . .
H141 H 1.3477 -0.1114 0.3388 0.034 Uiso 1 1 calc R . .
H142 H 1.4477 -0.0948 0.3333 0.034 Uiso 1 1 calc R . .
N21 N 0.989(2) -0.0515(16) 0.2104(12) 0.036(9) Uani 1 1 d U . .
H211 H 1.0045 -0.0361 0.1804 0.043 Uiso 1 1 calc R . .
H212 H 1.0399 -0.0729 0.2231 0.043 Uiso 1 1 calc R . .
C22 C 0.910(3) -0.100(2) 0.2069(17) 0.041(12) Uani 1 1 d . . .
H221 H 0.8695 -0.0864 0.18 0.049 Uiso 1 1 calc R . .
H222 H 0.9344 -0.1454 0.2001 0.049 Uiso 1 1 calc R . .
C23 C 0.860(3) -0.101(2) 0.249(2) 0.058(14) Uani 1 1 d . . .
H231 H 0.8939 -0.1269 0.2734 0.07 Uiso 1 1 calc R . .
H232 H 0.7998 -0.1238 0.2432 0.07 Uiso 1 1 calc R . .
N24 N 0.8404(16) -0.0295(15) 0.2686(11) 0.022(7) Uani 1 1 d U . .
H241 H 0.8315 -0.0308 0.3012 0.027 Uiso 1 1 calc R . .
H242 H 0.7884 -0.0116 0.2545 0.027 Uiso 1 1 calc R . .
N31 N 0.8043(18) -0.0485(15) 0.5234(11) 0.026(8) Uani 1 1 d U . .
H311 H 0.7538 -0.0213 0.5286 0.031 Uiso 1 1 calc R . .
H312 H 0.8032 -0.0624 0.4919 0.031 Uiso 1 1 calc R . .
C32 C 0.801(2) -0.1079(19) 0.5557(15) 0.027(10) Uani 1 1 d U . .
H321 H 0.775 -0.0943 0.5871 0.032 Uiso 1 1 calc R . .
H322 H 0.7591 -0.1425 0.5418 0.032 Uiso 1 1 calc R . .
C33 C 0.893(2) -0.136(2) 0.5621(14) 0.030(10) Uani 1 1 d . . .
H331 H 0.9147 -0.1566 0.5319 0.035 Uiso 1 1 calc R . .
H332 H 0.8917 -0.1712 0.5873 0.035 Uiso 1 1 calc R . .
N34 N 0.9544(18) -0.0796(15) 0.5765(11) 0.025(8) Uani 1 1 d . . .
H341 H 1.0152 -0.0914 0.5715 0.03 Uiso 1 1 calc R . .
H342 H 0.9467 -0.0703 0.6085 0.03 Uiso 1 1 calc R . .
N1A N 1.3815(19) 0.1348(14) 0.2745(11) 0.024(3) Uani 1 1 d . . .
C2A C 1.309(2) 0.0983(19) 0.2867(15) 0.024(3) Uani 1 1 d . . .
C3A C 1.311(2) 0.0521(18) 0.3225(14) 0.024(3) Uani 1 1 d . . .
H3AA H 1.2569 0.0261 0.3286 0.028 Uiso 1 1 calc R . .
N4A N 1.3856(19) 0.0424(14) 0.3493(11) 0.024(3) Uani 1 1 d . . .
C5A C 1.462(2) 0.0764(18) 0.3384(14) 0.024(3) Uani 1 1 d . . .
H5AA H 1.5179 0.0683 0.355 0.028 Uiso 1 1 calc R . .
C6A C 1.457(2) 0.1254(18) 0.3013(14) 0.024(3) Uani 1 1 d . . .
H6AA H 1.5098 0.1526 0.2953 0.028 Uiso 1 1 calc R . .
N1B N 1.2313(18) 0.1471(15) 0.2199(12) 0.023(8) Uani 1 1 d . . .
C2B C 1.226(2) 0.1075(18) 0.2544(15) 0.019(8) Uani 1 1 d U . .
C3B C 1.141(2) 0.074(2) 0.2632(15) 0.028(11) Uani 1 1 d . . .
H3BA H 1.1373 0.0454 0.2905 0.034 Uiso 1 1 calc R . .
N4B N 1.0731(19) 0.0789(16) 0.2372(11) 0.025(8) Uani 1 1 d . . .
C5B C 1.076(3) 0.121(2) 0.1988(16) 0.038(11) Uani 1 1 d . . .
H5BA H 1.0246 0.1258 0.1777 0.045 Uiso 1 1 calc R . .
C6B C 1.159(3) 0.155(2) 0.1927(16) 0.035(11) Uani 1 1 d . . .
H6BA H 1.1632 0.1867 0.1672 0.043 Uiso 1 1 calc R . .
N1C N 0.871(2) 0.2105(16) 0.3515(12) 0.033(9) Uani 1 1 d . . .
C2C C 0.883(3) 0.148(2) 0.3722(18) 0.045(13) Uani 1 1 d . . .
C3C C 0.909(2) 0.0968(18) 0.3418(14) 0.020(8) Uani 1 1 d U . .
H3CA H 0.9238 0.0544 0.3555 0.024 Uiso 1 1 calc R . .
N4C N 0.9136(17) 0.1024(15) 0.2969(12) 0.022(8) Uani 1 1 d . . .
C5C C 0.892(3) 0.161(2) 0.2758(16) 0.038(11) Uani 1 1 d . . .
H5CA H 0.8923 0.1651 0.2419 0.045 Uiso 1 1 calc R . .
C6C C 0.868(3) 0.217(3) 0.3053(16) 0.057(15) Uani 1 1 d . . .
H6CA H 0.8496 0.2581 0.2913 0.069 Uiso 1 1 calc R . .
N1D N 0.845(2) 0.2038(15) 0.4474(11) 0.025(8) Uani 1 1 d . . .
C2D C 0.876(2) 0.1472(17) 0.4248(14) 0.017(8) Uani 1 1 d U . .
C3D C 0.892(2) 0.0866(19) 0.4500(15) 0.028(9) Uani 1 1 d U . .
H3DA H 0.9061 0.0465 0.4331 0.033 Uiso 1 1 calc R . .
N4D N 0.886(2) 0.0861(17) 0.4975(12) 0.030(8) Uani 1 1 d . . .
C5D C 0.861(2) 0.140(2) 0.5191(16) 0.034(12) Uani 1 1 d . . .
H5DA H 0.8543 0.1393 0.5529 0.041 Uiso 1 1 calc R . .
C6D C 0.843(2) 0.200(2) 0.4960(16) 0.030(10) Uani 1 1 d U . .
H6DA H 0.8289 0.2391 0.5143 0.036 Uiso 1 1 calc R . .
N1E N 1.194(2) 0.1217(16) 0.5837(12) 0.028(8) Uani 1 1 d U . .
C2E C 1.192(2) 0.0902(18) 0.5407(15) 0.022(9) Uani 1 1 d U . .
C3E C 1.114(2) 0.0527(16) 0.5275(13) 0.021(9) Uani 1 1 d . . .
H3EA H 1.1131 0.0282 0.4983 0.026 Uiso 1 1 calc R . .
N4E N 1.0407(18) 0.0517(14) 0.5562(11) 0.021(7) Uani 1 1 d . . .
C5E C 1.041(3) 0.083(2) 0.5978(17) 0.037(10) Uani 1 1 d U . .
H5EA H 0.9888 0.0816 0.6185 0.044 Uiso 1 1 calc R . .
C6E C 1.122(3) 0.1174(19) 0.6105(16) 0.036(11) Uani 1 1 d U . .
H6EA H 1.1232 0.1392 0.6408 0.043 Uiso 1 1 calc R . .
N1F N 1.3439(17) 0.1342(15) 0.5250(12) 0.022(4) Uani 1 1 d . . .
C2F C 1.278(2) 0.0889(18) 0.5128(15) 0.022(4) Uani 1 1 d . . .
C3F C 1.291(2) 0.0442(17) 0.4746(14) 0.022(4) Uani 1 1 d . . .
H3FA H 1.2413 0.0154 0.4651 0.026 Uiso 1 1 calc R . .
N4F N 1.3717(17) 0.0419(14) 0.4514(11) 0.022(4) Uani 1 1 d . . .
C5F C 1.435(2) 0.0870(16) 0.4631(14) 0.022(4) Uani 1 1 d . . .
H5FA H 1.4914 0.0885 0.4459 0.026 Uiso 1 1 calc R . .
C6F C 1.420(2) 0.1334(17) 0.5011(14) 0.022(4) Uani 1 1 d . . .
H6FA H 1.4671 0.1646 0.509 0.026 Uiso 1 1 calc R . .
S1 S 0.7862(6) 0.3808(5) -0.0529(4) 0.022(2) Uani 1 1 d . . .
O11 O 0.6972(16) 0.3504(14) -0.0625(12) 0.045(9) Uani 1 1 d . . .
O12 O 0.7892(17) 0.4061(14) -0.0033(11) 0.040(8) Uani 1 1 d . . .
O13 O 0.8003(17) 0.4385(13) -0.0883(10) 0.033(7) Uani 1 1 d . . .
O14 O 0.8619(17) 0.3329(13) -0.0588(10) 0.038(8) Uani 1 1 d . . .
S2 S 1.2190(7) 0.4012(6) 0.1114(4) 0.033(3) Uani 1 1 d . . .
O21 O 1.3201(18) 0.4182(14) 0.1094(10) 0.040(8) Uani 1 1 d . . .
O22 O 1.2081(18) 0.3403(14) 0.1411(12) 0.047(9) Uani 1 1 d . . .
O23 O 1.185(2) 0.3859(14) 0.0617(11) 0.043(8) Uani 1 1 d . . .
O24 O 1.164(2) 0.4546(16) 0.1324(12) 0.065(10) Uani 1 1 d . . .
S3 S 1.6133(6) 0.0277(5) 0.2057(4) 0.039(2) Uani 1 1 d D . .
O31 O 1.599(3) 0.033(2) 0.2559(8) 0.039(2) Uani 0.5 1 d PD A 1
O32 O 1.5299(19) 0.001(2) 0.1809(14) 0.039(2) Uani 0.5 1 d PD A 1
O33 O 1.636(3) 0.0924(14) 0.1821(15) 0.039(2) Uani 0.5 1 d PD A 1
O34 O 1.691(2) -0.0190(18) 0.1948(15) 0.039(2) Uani 0.5 1 d PD A 1
O35 O 1.5158(15) 0.022(2) 0.2215(15) 0.039(2) Uani 0.5 1 d PD A 2
O36 O 1.647(3) 0.0962(13) 0.2186(16) 0.039(2) Uani 0.5 1 d PD A 2
O37 O 1.669(2) -0.0222(17) 0.2297(14) 0.039(2) Uani 0.5 1 d PD A 2
O38 O 1.617(3) 0.022(2) 0.1538(8) 0.039(2) Uani 0.5 1 d PD A 2
S4 S 0.9245(9) -0.0037(8) 0.0770(6) 0.086(4) Uani 1 1 d D . .
O41 O 0.9138(18) 0.0156(15) 0.1276(8) 0.086(4) Uani 1 1 d D . .
O42 O 0.8462(16) -0.0392(14) 0.0600(11) 0.086(4) Uani 1 1 d D . .
O43 O 1.0129(14) -0.0330(15) 0.0674(11) 0.086(4) Uani 1 1 d D . .
O44 O 0.9285(19) 0.0679(11) 0.0540(11) 0.086(4) Uani 1 1 d D . .
S5 S 1.1707(11) -0.1224(9) 0.2928(8) 0.083(4) Uani 1 1 d . . .
O51 O 1.229(2) -0.1660(19) 0.3192(15) 0.083(4) Uani 1 1 d . . .
O52 O 1.219(2) -0.076(2) 0.2697(15) 0.083(4) Uani 1 1 d . . .
O53 O 1.092(2) -0.1497(18) 0.2784(14) 0.083(4) Uani 1 1 d . . .
O54 O 1.144(2) -0.082(2) 0.3208(15) 0.083(4) Uani 1 1 d D . .
S6 S 1.115(2) 0.2151(17) 0.4593(13) 0.126(8) Uani 0.5 1 d PDU B 1
O61 O 1.056(2) 0.1601(18) 0.4718(12) 0.126(8) Uani 0.5 1 d PDU B 1
O62 O 1.212(2) 0.190(3) 0.453(3) 0.126(8) Uani 0.5 1 d PDU B 1
O63 O 1.086(4) 0.249(3) 0.4157(18) 0.126(8) Uani 0.5 1 d PDU B 1
O64 O 1.116(5) 0.264(3) 0.499(2) 0.126(8) Uani 0.5 1 d PDU B 1
S7 S 1.116(2) 0.1622(18) 0.4285(12) 0.126(8) Uani 0.5 1 d PDU C 2
O71 O 1.056(2) 0.1601(18) 0.4718(12) 0.126(8) Uani 0.5 1 d PDU C 2
O72 O 1.134(5) 0.092(2) 0.411(2) 0.126(8) Uani 0.5 1 d PDU C 2
O73 O 1.068(4) 0.199(3) 0.3912(16) 0.126(8) Uani 0.5 1 d PDU C 2
O74 O 1.205(3) 0.193(3) 0.440(2) 0.126(8) Uani 0.5 1 d PDU C 2
O1W O 1.348(3) 0.199(2) 0.3924(15) 0.102(15) Uani 1 1 d . . .
O2W O 1.125(3) 0.217(2) 0.321(2) 0.13(2) Uani 1 1 d . . .
O3W O 1.4057(19) 0.3856(14) 0.0288(10) 0.047(8) Uani 1 1 d D . .
O4W O 0.8473(17) 0.4978(15) 0.3705(9) 0.045(8) Uani 1 1 d . . .
O5W O 1.8232(18) 0.1239(15) 0.1689(11) 0.042(8) Uani 1 1 d . . .
O6W O 1.4182(16) 0.4084(14) 0.1925(10) 0.037(7) Uani 1 1 d . . .
O7W O 0.8413(17) -0.1153(17) -0.0172(12) 0.060(11) Uani 1 1 d . . .
O8W O 1.352(2) 0.5549(16) 0.1027(15) 0.078(12) Uani 1 1 d . . .
O9W O 0.716(2) -0.0980(18) 0.1238(12) 0.071(12) Uani 1 1 d . . .
O10W O 1.282(2) 0.2876(19) 0.3261(16) 0.095(15) Uani 1 1 d . . .
O11W O 1.693(2) 0.123(2) 0.3164(14) 0.083(14) Uani 1 1 d . . .
O12W O 1.628(4) 0.288(2) 0.2522(15) 0.127(18) Uani 1 1 d . . .
O13W O 1.401(3) -0.076(2) 0.2369(16) 0.113(16) Uani 1 1 d . . .
O14W O 0.522(2) 0.241(2) 0.4233(14) 0.095(13) Uani 1 1 d U . .
O15W O 1.043(3) -0.021(3) 0.3949(19) 0.18(2) Uani 1 1 d DU . .

loop_
_atom_site_aniso_label
_atom_site_aniso_U_11
_atom_site_aniso_U_22
_atom_site_aniso_U_33
_atom_site_aniso_U_23
_atom_site_aniso_U_13
_atom_site_aniso_U_12
Pt1 0.0147(6) 0.0210(7) 0.0208(9) 0.0017(8) 0.0026(7) 0.0006(6)
Pt2 0.0166(6) 0.0381(8) 0.0129(8) -0.0041(8) -0.0019(7) 0.0052(7)
Pt3 0.0147(5) 0.0263(7) 0.0169(8) -0.0042(7) 0.0029(7) -0.0018(6)
Cd1 0.0289(14) 0.0320(16) 0.0233(19) 0.0075(15) 0.0043(15) 0.0002(14)
Cd2 0.0336(15) 0.0277(16) 0.030(2) -0.0037(17) 0.0101(16) 0.0060(13)
Cd3 0.0324(15) 0.0351(17) 0.0225(18) -0.0038(15) -0.0078(14) 0.0104(14)
O1A 0.056(18) 0.043(18) 0.028(19) -0.002(15) -0.002(16) 0.011(16)
O2A 0.022(13) 0.08(2) 0.05(2) 0.022(19) 0.010(15) 0.009(15)
O3A 0.065(10) 0.064(10) 0.064(10) 0.000(3) 0.001(3) 0.000(3)
O4A 0.056(18) 0.042(19) 0.03(2) -0.013(16) -0.003(16) 0.026(15)
O1B 0.090(12) 0.090(13) 0.090(13) 0.000(3) 0.001(3) -0.001(3)
O2B 0.07(2) 0.03(2) 0.14(4) 0.01(2) 0.06(2) 0.024(17)
O3B 0.13(3) 0.035(19) 0.03(2) 0.004(17) 0.04(2) 0.00(2)
O1C 0.038(13) 0.032(15) 0.029(17) 0.011(14) 0.005(15) 0.004(13)
O2C 0.024(13) 0.053(19) 0.030(19) -0.012(16) -0.001(13) 0.010(13)
O3C 0.026(13) 0.035(16) 0.04(2) 0.015(15) -0.012(14) 0.006(12)
O4C 0.11(3) 0.037(18) 0.04(2) -0.008(16) -0.04(2) 0.006(19)
O5C 0.044(17) 0.09(3) 0.04(2) -0.02(2) -0.021(17) 0.016(17)
O6C 0.07(2) 0.029(16) 0.08(3) -0.020(17) -0.02(2) 0.022(16)
N11 0.020(14) 0.014(15) 0.04(2) -0.013(15) 0.010(16) -0.002(13)
C12 0.037(11) 0.036(11) 0.036(11) 0.000(3) 0.000(3) 0.000(3)
C13 0.031(10) 0.031(10) 0.031(10) 0.000(3) 0.000(3) 0.000(3)
N14 0.008(15) 0.04(2) 0.04(2) 0.010(18) -0.004(15) 0.000(14)
N21 0.036(9) 0.036(9) 0.036(9) 0.000(3) 0.000(3) 0.000(3)
C22 0.03(2) 0.04(3) 0.05(3) 0.00(2) -0.01(3) -0.01(2)
C23 0.06(3) 0.05(3) 0.06(4) 0.00(3) 0.01(3) 0.00(3)
N24 0.022(7) 0.023(7) 0.022(7) 0.000(3) 0.000(3) 0.000(3)
N31 0.025(8) 0.026(8) 0.026(8) 0.000(3) 0.000(3) 0.000(3)
C32 0.027(10) 0.027(10) 0.027(10) 0.000(3) 0.000(3) 0.000(3)
C33 0.03(2) 0.05(3) 0.01(2) 0.00(2) -0.01(2) 0.02(2)
N34 0.012(13) 0.05(2) 0.018(19) -0.003(17) 0.001(15) 0.015(15)
N1A 0.020(6) 0.027(8) 0.023(10) 0.004(7) 0.000(7) 0.000(7)
C2A 0.020(6) 0.027(8) 0.023(10) 0.004(7) 0.000(7) 0.000(7)
C3A 0.020(6) 0.027(8) 0.023(10) 0.004(7) 0.000(7) 0.000(7)
N4A 0.020(6) 0.027(8) 0.023(10) 0.004(7) 0.000(7) 0.000(7)
C5A 0.020(6) 0.027(8) 0.023(10) 0.004(7) 0.000(7) 0.000(7)
C6A 0.020(6) 0.027(8) 0.023(10) 0.004(7) 0.000(7) 0.000(7)
N1B 0.012(14) 0.032(19) 0.03(2) 0.008(17) 0.006(15) 0.008(14)
C2B 0.019(8) 0.019(8) 0.019(8) 0.000(3) 0.000(3) 0.000(3)
C3B 0.006(15) 0.04(3) 0.04(3) 0.00(2) -0.006(18) -0.005(16)
N4B 0.018(15) 0.04(2) 0.02(2) 0.001(16) 0.006(15) 0.004(15)
C5B 0.03(2) 0.06(3) 0.02(3) -0.01(2) 0.00(2) 0.02(2)
C6B 0.03(2) 0.04(3) 0.04(3) 0.00(2) 0.01(2) 0.00(2)
N1C 0.06(2) 0.03(2) 0.009(19) -0.002(16) -0.002(18) 0.003(18)
C2C 0.03(2) 0.04(3) 0.07(4) 0.02(3) -0.03(3) -0.01(2)
C3C 0.020(9) 0.020(9) 0.020(9) 0.000(3) 0.000(3) 0.000(3)
N4C 0.012(13) 0.032(19) 0.02(2) -0.006(16) 0.006(15) 0.003(14)
C5C 0.06(3) 0.03(2) 0.02(3) -0.01(2) 0.00(2) 0.01(2)
C6C 0.08(3) 0.08(4) 0.01(3) 0.00(3) 0.00(3) 0.03(3)
N1D 0.048(19) 0.016(16) 0.011(19) -0.001(15) 0.001(16) -0.005(15)
C2D 0.017(8) 0.017(8) 0.017(8) 0.000(3) 0.000(3) 0.000(3)
C3D 0.028(9) 0.028(9) 0.028(9) 0.000(3) 0.000(3) 0.000(3)
N4D 0.019(14) 0.04(2) 0.03(2) 0.010(18) -0.012(17) -0.019(17)
C5D 0.04(2) 0.03(2) 0.03(3) -0.02(2) 0.01(2) -0.01(2)
C6D 0.031(10) 0.030(10) 0.030(10) 0.000(3) 0.000(3) 0.000(3)
N1E 0.028(8) 0.028(9) 0.027(9) 0.000(3) 0.000(3) 0.000(3)
C2E 0.023(9) 0.022(9) 0.022(9) 0.000(3) 0.000(3) 0.000(3)
C3E 0.033(18) 0.015(18) 0.02(2) 0.004(16) 0.00(2) -0.001(17)
N4E 0.017(13) 0.026(17) 0.021(19) 0.002(15) -0.004(15) -0.017(13)
C5E 0.037(10) 0.037(11) 0.037(11) 0.000(3) 0.000(3) 0.000(3)
C6E 0.036(11) 0.036(11) 0.036(11) 0.000(3) 0.000(3) 0.000(3)
N1F 0.014(6) 0.022(8) 0.029(10) 0.004(7) -0.002(7) -0.003(6)
C2F 0.014(6) 0.022(8) 0.029(10) 0.004(7) -0.002(7) -0.003(6)
C3F 0.014(6) 0.022(8) 0.029(10) 0.004(7) -0.002(7) -0.003(6)
N4F 0.014(6) 0.022(8) 0.029(10) 0.004(7) -0.002(7) -0.003(6)
C5F 0.014(6) 0.022(8) 0.029(10) 0.004(7) -0.002(7) -0.003(6)
C6F 0.014(6) 0.022(8) 0.029(10) 0.004(7) -0.002(7) -0.003(6)
S1 0.020(4) 0.023(5) 0.022(6) -0.001(5) 0.000(4) -0.002(4)
O11 0.024(14) 0.037(18) 0.07(3) 0.012(18) -0.029(16) -0.013(13)
O12 0.038(15) 0.038(19) 0.04(2) 0.013(17) 0.021(15) 0.002(14)
O13 0.046(16) 0.030(16) 0.024(19) -0.007(14) 0.017(14) 0.004(13)
O14 0.054(17) 0.035(16) 0.024(18) -0.017(14) -0.021(15) 0.009(14)
S2 0.033(6) 0.038(7) 0.028(8) 0.003(6) -0.003(5) 0.007(5)
O21 0.047(17) 0.05(2) 0.019(19) -0.007(16) -0.012(15) -0.004(15)
O22 0.049(17) 0.027(17) 0.06(3) 0.017(17) 0.024(18) 0.015(14)
O23 0.07(2) 0.031(18) 0.03(2) 0.000(15) -0.005(17) -0.002(15)
O24 0.10(2) 0.05(2) 0.05(2) -0.007(18) -0.01(2) 0.042(19)
S3 0.035(4) 0.046(5) 0.035(6) 0.000(6) -0.009(5) 0.003(5)
O31 0.035(4) 0.046(5) 0.035(6) 0.000(6) -0.009(5) 0.003(5)
O32 0.035(4) 0.046(5) 0.035(6) 0.000(6) -0.009(5) 0.003(5)
O33 0.035(4) 0.046(5) 0.035(6) 0.000(6) -0.009(5) 0.003(5)
O34 0.035(4) 0.046(5) 0.035(6) 0.000(6) -0.009(5) 0.003(5)
O35 0.035(4) 0.046(5) 0.035(6) 0.000(6) -0.009(5) 0.003(5)
O36 0.035(4) 0.046(5) 0.035(6) 0.000(6) -0.009(5) 0.003(5)
O37 0.035(4) 0.046(5) 0.035(6) 0.000(6) -0.009(5) 0.003(5)
O38 0.035(4) 0.046(5) 0.035(6) 0.000(6) -0.009(5) 0.003(5)
S4 0.067(5) 0.087(9) 0.105(11) -0.014(9) -0.024(8) -0.004(7)
O41 0.067(5) 0.087(9) 0.105(11) -0.014(9) -0.024(8) -0.004(7)
O42 0.067(5) 0.087(9) 0.105(11) -0.014(9) -0.024(8) -0.004(7)
O43 0.067(5) 0.087(9) 0.105(11) -0.014(9) -0.024(8) -0.004(7)
O44 0.067(5) 0.087(9) 0.105(11) -0.014(9) -0.024(8) -0.004(7)
S5 0.065(9) 0.081(11) 0.102(14) 0.016(9) -0.001(8) 0.000(7)
O51 0.065(9) 0.081(11) 0.102(14) 0.016(9) -0.001(8) 0.000(7)
O52 0.065(9) 0.081(11) 0.102(14) 0.016(9) -0.001(8) 0.000(7)
O53 0.065(9) 0.081(11) 0.102(14) 0.016(9) -0.001(8) 0.000(7)
O54 0.065(9) 0.081(11) 0.102(14) 0.016(9) -0.001(8) 0.000(7)
S6 0.126(8) 0.126(8) 0.126(8) 0.0001(9) -0.0001(9) 0.0000(9)
O61 0.126(8) 0.126(8) 0.126(8) 0.0001(9) -0.0001(9) 0.0000(9)
O62 0.126(8) 0.126(8) 0.126(8) 0.0001(9) -0.0001(9) 0.0000(9)
O63 0.126(8) 0.126(8) 0.126(8) 0.0001(9) -0.0001(9) 0.0000(9)
O64 0.126(8) 0.126(8) 0.126(8) 0.0001(9) -0.0001(9) 0.0000(9)
S7 0.126(8) 0.126(8) 0.126(8) 0.0001(9) -0.0001(9) 0.0000(9)
O71 0.126(8) 0.126(8) 0.126(8) 0.0001(9) -0.0001(9) 0.0000(9)
O72 0.126(8) 0.126(8) 0.126(8) 0.0001(9) -0.0001(9) 0.0000(9)
O73 0.126(8) 0.126(8) 0.126(8) 0.0001(9) -0.0001(9) 0.0000(9)
O74 0.126(8) 0.126(8) 0.126(8) 0.0001(9) -0.0001(9) 0.0000(9)
O1W 0.14(3) 0.09(3) 0.07(3) 0.00(3) 0.00(3) 0.06(3)
O2W 0.09(3) 0.08(3) 0.24(6) -0.02(4) -0.01(4) 0.03(2)
O3W 0.059(19) 0.06(2) 0.026(19) -0.022(16) 0.003(17) -0.011(16)
O4W 0.063(17) 0.051(18) 0.021(17) 0.007(17) -0.006(14) 0.001(16)
O5W 0.043(16) 0.05(2) 0.03(2) -0.007(17) -0.012(16) -0.008(15)
O6W 0.026(13) 0.051(18) 0.035(19) -0.020(15) -0.007(14) 0.001(13)
O7W 0.034(16) 0.08(3) 0.07(3) -0.03(2) 0.019(17) -0.022(16)
O8W 0.07(2) 0.06(2) 0.10(3) 0.01(2) -0.05(2) -0.019(18)
O9W 0.08(2) 0.08(3) 0.05(3) 0.02(2) -0.05(2) -0.04(2)
O10W 0.08(2) 0.08(3) 0.13(4) 0.04(3) 0.03(3) 0.03(2)
O11W 0.035(17) 0.14(4) 0.08(3) 0.00(3) -0.01(2) 0.00(2)
O12W 0.22(5) 0.10(3) 0.07(3) 0.04(3) 0.00(4) -0.02(3)
O13W 0.11(3) 0.13(4) 0.10(4) 0.04(3) -0.02(3) -0.03(3)
O14W 0.095(13) 0.095(13) 0.095(13) 0.000(3) 0.001(3) 0.000(3)
O15W 0.18(2) 0.18(2) 0.18(2) 0.000(3) 0.001(3) 0.001(3)

loop_
_atom_type_symbol
_atom_type_description
_atom_type_scat_dispersion_real
_atom_type_scat_dispersion_imag
_atom_type_scat_source
C C 0.0033 0.0016 'International Tables Vol C Tables 4.2.6.8 and 6.1.1.4'
H H 0 0 'International Tables Vol C Tables 4.2.6.8 and 6.1.1.4'
N N 0.0061 0.0033 'International Tables Vol C Tables 4.2.6.8 and 6.1.1.4'
O O 0.0106 0.006 'International Tables Vol C Tables 4.2.6.8 and 6.1.1.4'
S S 0.1246 0.1234 'International Tables Vol C Tables 4.2.6.8 and 6.1.1.4'
Cd Cd -0.8075 1.2024 'International Tables Vol C Tables 4.2.6.8 and 6.1.1.4'
Pt Pt -1.7033 8.3905 'International Tables Vol C Tables 4.2.6.8 and 6.1.1.4'

loop_
_geom_angle_atom_site_label_1
_geom_angle_atom_site_label_2
_geom_angle_atom_site_label_3
_geom_angle
_geom_angle_site_symmetry_1
_geom_angle_site_symmetry_3
N4F Pt1 N14 175.6(12) . .
N4F Pt1 N11 91.9(11) . .
N14 Pt1 N11 83.8(12) . .
N4F Pt1 N4A 90.5(11) . .
N14 Pt1 N4A 93.8(12) . .
N11 Pt1 N4A 177.4(12) . .
N21 Pt2 N24 84.9(12) . .
N21 Pt2 N4C 177.1(13) . .
N24 Pt2 N4C 92.4(11) . .
N21 Pt2 N4B 93.2(12) . .
N24 Pt2 N4B 176.7(12) . .
N4C Pt2 N4B 89.4(11) . .
N31 Pt3 N34 83.6(11) . .
N31 Pt3 N4E 175.2(12) . .
N34 Pt3 N4E 92.8(11) . .
N31 Pt3 N4D 95.2(11) . .
N34 Pt3 N4D 178.3(12) . .
N4E Pt3 N4D 88.4(11) . .
O4A Cd1 O2A 103.1(10) . .
O4A Cd1 O3A 89.3(11) . .
O2A Cd1 O3A 90.6(11) . .
O4A Cd1 O1A 91.8(10) . .
O2A Cd1 O1A 85.8(11) . .
O3A Cd1 O1A 176.3(10) . .
O4A Cd1 N1A 163.6(10) . .
O2A Cd1 N1A 93.0(10) . .
O3A Cd1 N1A 93.2(11) . .
O1A Cd1 N1A 86.6(10) . .
O4A Cd1 N1B 95.5(10) . .
O2A Cd1 N1B 157.0(10) . .
O3A Cd1 N1B 103.1(11) . .
O1A Cd1 N1B 80.3(10) . .
N1A Cd1 N1B 68.2(10) . .
O3B Cd2 O1B 80.6(13) . .
O3B Cd2 N1D 159.8(11) . .
O1B Cd2 N1D 93.9(12) . .
O3B Cd2 N1E 74.4(11) . 4_456
O1B Cd2 N1E 128.5(12) . 4_456
N1D Cd2 N1E 122.7(11) . 4_456
O3B Cd2 N1C 90.7(11) . .
O1B Cd2 N1C 78.1(12) . .
N1D Cd2 N1C 69.1(10) . .
N1E Cd2 N1C 144.8(11) 4_456 .
O3B Cd2 O2B 90.9(12) . .
O1B Cd2 O2B 148.5(12) . .
N1D Cd2 O2B 83.6(11) . .
N1E Cd2 O2B 76.8(10) 4_456 .
N1C Cd2 O2B 71.7(10) . .
O3B Cd2 N1F 111.3(10) . 4_456
O1B Cd2 N1F 80.3(11) . 4_456
N1D Cd2 N1F 86.6(10) . 4_456
N1E Cd2 N1F 68.5(10) 4_456 4_456
N1C Cd2 N1F 146.0(10) . 4_456
O2B Cd2 N1F 130.6(10) . 4_456
O3C Cd3 O4C 93.4(10) . .
O3C Cd3 O5C 90.2(10) . .
O4C Cd3 O5C 175.7(11) . .
O3C Cd3 O6C 168.8(10) . .
O4C Cd3 O6C 83.3(11) . .
O5C Cd3 O6C 93.6(11) . .
O3C Cd3 O2C 89.9(9) . .
O4C Cd3 O2C 92.6(11) . .
O5C Cd3 O2C 85.1(10) . .
O6C Cd3 O2C 101.0(10) . .
O3C Cd3 O1C 82.0(9) . .
O4C Cd3 O1C 94.6(11) . .
O5C Cd3 O1C 88.2(10) . .
O6C Cd3 O1C 87.6(10) . .
O2C Cd3 O1C 169.4(9) . .
Cd1 O1A H11A 148.6 . .
Cd1 O1A H12A 103.3 . .
H11A O1A H12A 107.7 . .
Cd1 O2A H21A 128.8 . .
Cd1 O2A H22A 119.6 . .
H21A O2A H22A 107.7 . .
Cd1 O3A H31A 130.6 . .
Cd1 O3A H32A 121.6 . .
H31A O3A H32A 107.7 . .
Cd1 O4A H41A 132.6 . .
Cd1 O4A H42A 117 . .
H41A O4A H42A 107.7 . .
Cd2 O1B H11B 130.9 . .
Cd2 O1B H12B 119 . .
H11B O1B H12B 107.7 . .
Cd2 O2B H21B 136.5 . .
Cd2 O2B H22B 113.9 . .
H21B O2B H22B 107.7 . .
Cd2 O3B H31B 133.4 . .
Cd2 O3B H32B 111.6 . .
H31B O3B H32B 107.7 . .
Cd3 O1C H11C 159.9 . .
Cd3 O1C H12C 88.4 . .
H11C O1C H12C 107.7 . .
Cd3 O2C H21C 128.9 . .
Cd3 O2C H22C 122.1 . .
H21C O2C H22C 107.7 . .
Cd3 O3C H31C 143.9 . .
Cd3 O3C H32C 99.5 . .
H31C O3C H32C 107.7 . .
Cd3 O4C H41C 141.8 . .
Cd3 O4C H42C 110 . .
H41C O4C H42C 107.7 . .
Cd3 O5C H51C 125.9 . .
Cd3 O5C H52C 122.2 . .
H51C O5C H52C 107.7 . .
Cd3 O6C H61C 117.2 . .
Cd3 O6C H62C 135 . .
H61C O6C H62C 107.7 . .
C12 N11 Pt1 110(3) . .
C12 N11 H111 109.7 . .
Pt1 N11 H111 109.7 . .
C12 N11 H112 109.7 . .
Pt1 N11 H112 109.7 . .
H111 N11 H112 108.2 . .
N11 C12 C13 110(3) . .
N11 C12 H121 109.6 . .
C13 C12 H121 109.6 . .
N11 C12 H122 109.6 . .
C13 C12 H122 109.6 . .
H121 C12 H122 108.1 . .
C12 C13 N14 105(3) . .
C12 C13 H131 110.8 . .
N14 C13 H131 110.8 . .
C12 C13 H132 110.8 . .
N14 C13 H132 110.8 . .
H131 C13 H132 108.9 . .
C13 N14 Pt1 111(2) . .
C13 N14 H141 109.5 . .
Pt1 N14 H141 109.5 . .
C13 N14 H142 109.5 . .
Pt1 N14 H142 109.5 . .
H141 N14 H142 108.1 . .
C22 N21 Pt2 110(2) . .
C22 N21 H211 109.7 . .
Pt2 N21 H211 109.7 . .
C22 N21 H212 109.7 . .
Pt2 N21 H212 109.7 . .
H211 N21 H212 108.2 . .
C23 C22 N21 111(4) . .
C23 C22 H221 109.5 . .
N21 C22 H221 109.5 . .
C23 C22 H222 109.5 . .
N21 C22 H222 109.5 . .
H221 C22 H222 108.1 . .
C22 C23 N24 112(4) . .
C22 C23 H231 109.1 . .
N24 C23 H231 109.1 . .
C22 C23 H232 109.1 . .
N24 C23 H232 109.1 . .
H231 C23 H232 107.8 . .
C23 N24 Pt2 106(2) . .
C23 N24 H241 110.5 . .
Pt2 N24 H241 110.5 . .
C23 N24 H242 110.5 . .
Pt2 N24 H242 110.5 . .
H241 N24 H242 108.7 . .
C32 N31 Pt3 108(2) . .
C32 N31 H311 110 . .
Pt3 N31 H311 110 . .
C32 N31 H312 110 . .
Pt3 N31 H312 110 . .
H311 N31 H312 108.4 . .
C33 C32 N31 110(3) . .
C33 C32 H321 109.6 . .
N31 C32 H321 109.6 . .
C33 C32 H322 109.6 . .
N31 C32 H322 109.6 . .
H321 C32 H322 108.1 . .
C32 C33 N34 107(3) . .
C32 C33 H331 110.3 . .
N34 C33 H331 110.3 . .
C32 C33 H332 110.3 . .
N34 C33 H332 110.3 . .
H331 C33 H332 108.6 . .
C33 N34 Pt3 109(2) . .
C33 N34 H341 109.9 . .
Pt3 N34 H341 109.9 . .
C33 N34 H342 109.9 . .
Pt3 N34 H342 109.9 . .
H341 N34 H342 108.3 . .
C2A N1A C6A 115(3) . .
C2A N1A Cd1 121(3) . .
C6A N1A Cd1 123(2) . .
N1A C2A C3A 123(3) . .
N1A C2A C2B 114(3) . .
C3A C2A C2B 122(3) . .
N4A C3A C2A 122(3) . .
N4A C3A H3AA 119.1 . .
C2A C3A H3AA 119.1 . .
C5A N4A C3A 118(3) . .
C5A N4A Pt1 120(2) . .
C3A N4A Pt1 121(2) . .
N4A C5A C6A 119(3) . .
N4A C5A H5AA 120.7 . .
C6A C5A H5AA 120.7 . .
N1A C6A C5A 123(3) . .
N1A C6A H6AA 118.6 . .
C5A C6A H6AA 118.6 . .
C2B N1B C6B 119(3) . .
C2B N1B Cd1 117(2) . .
C6B N1B Cd1 124(3) . .
N1B C2B C3B 119(4) . .
N1B C2B C2A 119(3) . .
C3B C2B C2A 122(4) . .
N4B C3B C2B 123(4) . .
N4B C3B H3BA 118.4 . .
C2B C3B H3BA 118.4 . .
C3B N4B C5B 120(4) . .
C3B N4B Pt2 121(3) . .
C5B N4B Pt2 120(3) . .
N4B C5B C6B 115(4) . .
N4B C5B H5BA 122.6 . .
C6B C5B H5BA 122.6 . .
N1B C6B C5B 124(4) . .
N1B C6B H6BA 118 . .
C5B C6B H6BA 118 . .
C6C N1C C2C 120(4) . .
C6C N1C Cd2 119(3) . .
C2C N1C Cd2 118(3) . .
N1C C2C C3C 116(4) . .
N1C C2C C2D 115(4) . .
C3C C2C C2D 128(4) . .
N4C C3C C2C 124(4) . .
N4C C3C H3CA 117.9 . .
C2C C3C H3CA 117.9 . .
C3C N4C C5C 120(3) . .
C3C N4C Pt2 124(3) . .
C5C N4C Pt2 116(3) . .
N4C C5C C6C 118(4) . .
N4C C5C H5CA 120.8 . .
C6C C5C H5CA 120.8 . .
N1C C6C C5C 120(5) . .
N1C C6C H6CA 120.1 . .
C5C C6C H6CA 120.1 . .
C6D N1D C2D 115(3) . .
C6D N1D Cd2 126(3) . .
C2D N1D Cd2 118(2) . .
N1D C2D C3D 122(4) . .
N1D C2D C2C 118(4) . .
C3D C2D C2C 120(4) . .
N4D C3D C2D 120(4) . .
N4D C3D H3DA 120.2 . .
C2D C3D H3DA 120.2 . .
C5D N4D C3D 119(4) . .
C5D N4D Pt3 120(3) . .
C3D N4D Pt3 122(3) . .
N4D C5D C6D 124(4) . .
N4D C5D H5DA 118.1 . .
C6D C5D H5DA 118.1 . .
N1D C6D C5D 121(4) . .
N1D C6D H6DA 119.6 . .
C5D C6D H6DA 119.6 . .
C6E N1E C2E 118(3) . .
C6E N1E Cd2 123(3) . 4_556
C2E N1E Cd2 118(2) . 4_556
N1E C2E C3E 119(3) . .
N1E C2E C2F 118(3) . .
C3E C2E C2F 122(4) . .
N4E C3E C2E 119(3) . .
N4E C3E H3EA 120.3 . .
C2E C3E H3EA 120.3 . .
C5E N4E C3E 122(3) . .
C5E N4E Pt3 117(3) . .
C3E N4E Pt3 121(2) . .
N4E C5E C6E 117(4) . .
N4E C5E H5EA 121.4 . .
C6E C5E H5EA 121.4 . .
N1E C6E C5E 124(4) . .
N1E C6E H6EA 118 . .
C5E C6E H6EA 118 . .
C6F N1F C2F 117(3) . .
C6F N1F Cd2 125(2) . 4_556
C2F N1F Cd2 117(2) . 4_556
N1F C2F C3F 122(3) . .
N1F C2F C2E 117(3) . .
C3F C2F C2E 121(3) . .
N4F C3F C2F 120(3) . .
N4F C3F H3FA 120 . .
C2F C3F H3FA 120 . .
C5F N4F C3F 117(3) . .
C5F N4F Pt1 125(2) . .
C3F N4F Pt1 118(2) . .
N4F C5F C6F 121(3) . .
N4F C5F H5FA 119.4 . .
C6F C5F H5FA 119.4 . .
N1F C6F C5F 122(3) . .
N1F C6F H6FA 119.1 . .
C5F C6F H6FA 119.1 . .
O11 S1 O14 111.9(17) . .
O11 S1 O12 110.1(18) . .
O14 S1 O12 107.9(16) . .
O11 S1 O13 108.2(16) . .
O14 S1 O13 108.4(16) . .
O12 S1 O13 110.4(16) . .
O24 S2 O22 108.4(19) . .
O24 S2 O21 112.5(19) . .
O22 S2 O21 108.1(17) . .
O24 S2 O23 110.1(18) . .
O22 S2 O23 108.7(19) . .
O21 S2 O23 109.0(17) . .
O37 S3 O38 112.8(18) . .
O31 S3 O33 113.8(18) . .
O37 S3 O35 110.3(18) . .
O38 S3 O35 109.1(17) . .
O31 S3 O32 111.5(17) . .
O33 S3 O32 106.0(17) . .
O37 S3 O36 109.3(17) . .
O38 S3 O36 107.5(17) . .
O35 S3 O36 107.6(17) . .
O33 S3 O34 106.6(17) . .
O32 S3 O34 107.4(17) . .
O42 S4 O43 116.8(16) . .
O42 S4 O41 111.5(16) . .
O43 S4 O41 112.3(16) . .
O42 S4 O44 110.2(16) . .
O43 S4 O44 105.2(16) . .
O41 S4 O44 99.2(15) . .
O54 S5 O53 101(3) . .
O54 S5 O52 91(3) . .
O53 S5 O52 126(3) . .
O54 S5 O51 105(3) . .
O53 S5 O51 115(3) . .
O52 S5 O51 112(2) . .
O61 S6 O63 113(2) . .
O61 S6 O64 109(2) . .
O63 S6 O64 109(2) . .
O61 S6 O62 109(2) . .
O63 S6 O62 109(2) . .
O64 S6 O62 107(2) . .
O73 S7 O74 112(2) . .
O73 S7 O72 109(2) . .
O74 S7 O72 108(2) . .

loop_
_geom_bond_atom_site_label_1
_geom_bond_atom_site_label_2
_geom_bond_distance
_geom_bond_site_symmetry_2
Pt1 N4F 1.99(3) .
Pt1 N14 2.00(3) .
Pt1 N11 2.01(3) .
Pt1 N4A 2.03(3) .
Pt2 N21 2.01(3) .
Pt2 N24 2.03(3) .
Pt2 N4C 2.04(3) .
Pt2 N4B 2.06(3) .
Pt3 N31 2.02(3) .
Pt3 N34 2.03(3) .
Pt3 N4E 2.04(3) .
Pt3 N4D 2.06(3) .
Cd1 O4A 2.18(3) .
Cd1 O2A 2.21(2) .
Cd1 O3A 2.22(3) .
Cd1 O1A 2.25(3) .
Cd1 N1A 2.32(3) .
Cd1 N1B 2.43(3) .
Cd2 O3B 2.28(3) .
Cd2 O1B 2.30(3) .
Cd2 N1D 2.37(3) .
Cd2 N1E 2.40(3) 4_456
Cd2 N1C 2.40(3) .
Cd2 O2B 2.42(4) .
Cd2 N1F 2.45(3) 4_456
Cd3 O3C 2.23(2) .
Cd3 O4C 2.24(3) .
Cd3 O5C 2.26(3) .
Cd3 O6C 2.27(3) .
Cd3 O2C 2.28(2) .
Cd3 O1C 2.29(2) .
O1A H11A 0.8501 .
O1A H12A 0.8497 .
O2A H21A 0.8499 .
O2A H22A 0.85 .
O3A H31A 0.85 .
O3A H32A 0.8501 .
O4A H41A 0.8499 .
O4A H42A 0.8501 .
O1B H11B 0.85 .
O1B H12B 0.8501 .
O2B H21B 0.8499 .
O2B H22B 0.85 .
O3B H31B 0.8501 .
O3B H32B 0.85 .
O1C H11C 0.8502 .
O1C H12C 0.85 .
O2C H21C 0.85 .
O2C H22C 0.85 .
O3C H31C 0.8501 .
O3C H32C 0.85 .
O4C H41C 0.8499 .
O4C H42C 0.8499 .
O5C H51C 0.8501 .
O5C H52C 0.85 .
O6C H61C 0.8499 .
O6C H62C 0.85 .
N11 C12 1.45(5) .
N11 H111 0.92 .
N11 H112 0.92 .
C12 C13 1.51(5) .
C12 H121 0.99 .
C12 H122 0.99 .
C13 N14 1.52(4) .
C13 H131 0.99 .
C13 H132 0.99 .
N14 H141 0.92 .
N14 H142 0.92 .
N21 C22 1.49(4) .
N21 H211 0.92 .
N21 H212 0.92 .
C22 C23 1.39(6) .
C22 H221 0.99 .
C22 H222 0.99 .
C23 N24 1.54(5) .
C23 H231 0.99 .
C23 H232 0.99 .
N24 H241 0.92 .
N24 H242 0.92 .
N31 C32 1.49(4) .
N31 H311 0.92 .
N31 H312 0.92 .
C32 C33 1.45(5) .
C32 H321 0.99 .
C32 H322 0.99 .
C33 N34 1.49(4) .
C33 H331 0.99 .
C33 H332 0.99 .
N34 H341 0.92 .
N34 H342 0.92 .
N1A C2A 1.31(4) .
N1A C6A 1.33(4) .
C2A C3A 1.36(5) .
C2A C2B 1.52(5) .
C3A N4A 1.33(4) .
C3A H3AA 0.95 .
N4A C5A 1.32(4) .
C5A C6A 1.42(5) .
C5A H5AA 0.95 .
C6A H6AA 0.95 .
N1B C2B 1.25(5) .
N1B C6B 1.30(5) .
C2B C3B 1.41(5) .
C3B N4B 1.23(4) .
C3B H3BA 0.95 .
N4B C5B 1.35(5) .
C5B C6B 1.40(5) .
C5B H5BA 0.95 .
C6B H6BA 0.95 .
N1C C6C 1.30(5) .
N1C C2C 1.37(5) .
C2C C3C 1.38(6) .
C2C C2D 1.47(5) .
C3C N4C 1.26(4) .
C3C H3CA 0.95 .
N4C C5C 1.34(5) .
C5C C6C 1.42(6) .
C5C H5CA 0.95 .
C6C H6CA 0.95 .
N1D C6D 1.36(5) .
N1D C2D 1.37(4) .
C2D C3D 1.41(5) .
C3D N4D 1.33(5) .
C3D H3DA 0.95 .
N4D C5D 1.29(5) .
C5D C6D 1.37(5) .
C5D H5DA 0.95 .
C6D H6DA 0.95 .
N1E C6E 1.29(5) .
N1E C2E 1.36(5) .
N1E Cd2 2.40(3) 4_556
C2E C3E 1.40(5) .
C2E C2F 1.47(5) .
C3E N4E 1.33(4) .
C3E H3EA 0.95 .
N4E C5E 1.32(5) .
C5E C6E 1.40(5) .
C5E H5EA 0.95 .
C6E H6EA 0.95 .
N1F C6F 1.28(4) .
N1F C2F 1.35(4) .
N1F Cd2 2.45(3) 4_556
C2F C3F 1.40(5) .
C3F N4F 1.34(4) .
C3F H3FA 0.95 .
N4F C5F 1.32(4) .
C5F C6F 1.42(5) .
C5F H5FA 0.95 .
C6F H6FA 0.95 .
S1 O11 1.45(2) .
S1 O14 1.46(3) .
S1 O12 1.47(3) .
S1 O13 1.53(3) .
S2 O24 1.45(3) .
S2 O22 1.47(3) .
S2 O21 1.50(3) .
S2 O23 1.50(3) .
S3 O31 1.42(2) .
S3 O37 1.45(2) .
S3 O38 1.45(2) .
S3 O33 1.48(2) .
S3 O35 1.479(19) .
S3 O32 1.485(19) .
S3 O36 1.49(2) .
S3 O34 1.493(19) .
S4 O42 1.413(18) .
S4 O43 1.427(18) .
S4 O41 1.472(19) .
S4 O44 1.561(19) .
S5 O54 1.18(4) .
S5 O53 1.32(4) .
S5 O52 1.32(4) .
S5 O51 1.41(4) .
O52 O54 1.79(5) .
S6 O61 1.43(2) .
S6 O63 1.45(2) .
S6 O64 1.49(2) .
S6 O62 1.49(2) .
S7 O73 1.45(2) .
S7 O74 1.45(2) .
S7 O72 1.49(2) .

loop_
_geom_torsion_atom_site_label_1
_geom_torsion_atom_site_label_2
_geom_torsion_atom_site_label_3
_geom_torsion_atom_site_label_4
_geom_torsion
_geom_torsion_site_symmetry_1
N4F Pt1 N11 C12 164(2) .
N14 Pt1 N11 C12 -15(2) .
Pt1 N11 C12 C13 40(3) .
N11 C12 C13 N14 -50(4) .
C12 C13 N14 Pt1 36(3) .
N11 Pt1 N14 C13 -13(2) .
N4A Pt1 N14 C13 168(2) .
N24 Pt2 N21 C22 10(3) .
N4B Pt2 N21 C22 -173(3) .
Pt2 N21 C22 C23 -33(4) .
N21 C22 C23 N24 45(5) .
C22 C23 N24 Pt2 -35(4) .
N21 Pt2 N24 C23 12(3) .
N4C Pt2 N24 C23 -167(3) .
N34 Pt3 N31 C32 10(2) .
N4D Pt3 N31 C32 -169(2) .
Pt3 N31 C32 C33 -37(4) .
N31 C32 C33 N34 52(4) .
C32 C33 N34 Pt3 -41(3) .
N31 Pt3 N34 C33 17(2) .
N4E Pt3 N34 C33 -166(2) .
O4A Cd1 N1A C2A 12(5) .
O2A Cd1 N1A C2A -159(3) .
O3A Cd1 N1A C2A 111(3) .
O1A Cd1 N1A C2A -73(3) .
N1B Cd1 N1A C2A 8(3) .
O4A Cd1 N1A C6A -179(3) .
O2A Cd1 N1A C6A 10(3) .
O3A Cd1 N1A C6A -80(3) .
O1A Cd1 N1A C6A 96(3) .
N1B Cd1 N1A C6A 177(3) .
C6A N1A C2A C3A -3(6) .
Cd1 N1A C2A C3A 167(3) .
C6A N1A C2A C2B -177(3) .
Cd1 N1A C2A C2B -8(4) .
N1A C2A C3A N4A 3(6) .
C2B C2A C3A N4A 177(3) .
C2A C3A N4A C5A -4(6) .
C2A C3A N4A Pt1 -178(3) .
N4F Pt1 N4A C5A 83(3) .
N14 Pt1 N4A C5A -98(3) .
N4F Pt1 N4A C3A -103(3) .
N14 Pt1 N4A C3A 76(3) .
C3A N4A C5A C6A 5(5) .
Pt1 N4A C5A C6A 179(3) .
C2A N1A C6A C5A 4(5) .
Cd1 N1A C6A C5A -166(3) .
N4A C5A C6A N1A -5(6) .
O4A Cd1 N1B C2B 174(3) .
O2A Cd1 N1B C2B 30(5) .
O3A Cd1 N1B C2B -96(3) .
O1A Cd1 N1B C2B 83(3) .
N1A Cd1 N1B C2B -7(3) .
O4A Cd1 N1B C6B 0(3) .
O2A Cd1 N1B C6B -144(3) .
O3A Cd1 N1B C6B 91(3) .
O1A Cd1 N1B C6B -91(3) .
N1A Cd1 N1B C6B 179(3) .
C6B N1B C2B C3B -1(6) .
Cd1 N1B C2B C3B -175(3) .
C6B N1B C2B C2A -179(3) .
Cd1 N1B C2B C2A 6(5) .
N1A C2A C2B N1B 0(5) .
C3A C2A C2B N1B -175(4) .
N1A C2A C2B C3B -178(3) .
C3A C2A C2B C3B 7(6) .
N1B C2B C3B N4B 3(6) .
C2A C2B C3B N4B -178(4) .
C2B C3B N4B C5B -2(6) .
C2B C3B N4B Pt2 179(3) .
N21 Pt2 N4B C3B -93(3) .
N4C Pt2 N4B C3B 86(3) .
N21 Pt2 N4B C5B 88(3) .
N4C Pt2 N4B C5B -93(3) .
C3B N4B C5B C6B -1(6) .
Pt2 N4B C5B C6B 178(3) .
C2B N1B C6B C5B -2(6) .
Cd1 N1B C6B C5B 172(3) .
N4B C5B C6B N1B 3(6) .
O3B Cd2 N1C C6C -11(4) .
O1B Cd2 N1C C6C -91(4) .
N1D Cd2 N1C C6C 170(4) .
N1E Cd2 N1C C6C 52(4) 4_456
O2B Cd2 N1C C6C 80(4) .
N1F Cd2 N1C C6C -143(3) 4_456
O3B Cd2 N1C C2C -176(3) .
O1B Cd2 N1C C2C 103(3) .
N1D Cd2 N1C C2C 4(3) .
N1E Cd2 N1C C2C -113(3) 4_456
O2B Cd2 N1C C2C -86(3) .
N1F Cd2 N1C C2C 52(4) 4_456
C6C N1C C2C C3C 12(6) .
Cd2 N1C C2C C3C 177(2) .
C6C N1C C2C C2D -175(4) .
Cd2 N1C C2C C2D -9(5) .
N1C C2C C3C N4C -6(6) .
C2D C2C C3C N4C -179(4) .
C2C C3C N4C C5C -1(6) .
C2C C3C N4C Pt2 179(3) .
N24 Pt2 N4C C3C 66(3) .
N4B Pt2 N4C C3C -111(3) .
N24 Pt2 N4C C5C -114(3) .
N4B Pt2 N4C C5C 69(3) .
C3C N4C C5C C6C 3(6) .
Pt2 N4C C5C C6C -177(3) .
C2C N1C C6C C5C -10(7) .
Cd2 N1C C6C C5C -175(3) .
N4C C5C C6C N1C 3(7) .
O3B Cd2 N1D C6D 169(3) .
O1B Cd2 N1D C6D 96(3) .
N1E Cd2 N1D C6D -46(3) 4_456
N1C Cd2 N1D C6D 172(3) .
O2B Cd2 N1D C6D -115(3) .
N1F Cd2 N1D C6D 16(3) 4_456
O3B Cd2 N1D C2D -1(5) .
O1B Cd2 N1D C2D -74(3) .
N1E Cd2 N1D C2D 144(2) 4_456
N1C Cd2 N1D C2D 1(2) .
O2B Cd2 N1D C2D 74(2) .
N1F Cd2 N1D C2D -154(2) 4_456
C6D N1D C2D C3D 10(5) .
Cd2 N1D C2D C3D -179(3) .
C6D N1D C2D C2C -178(3) .
Cd2 N1D C2D C2C -7(4) .
N1C C2C C2D N1D 11(5) .
C3C C2C C2D N1D -177(3) .
N1C C2C C2D C3D -177(3) .
C3C C2C C2D C3D -5(6) .
N1D C2D C3D N4D -8(5) .
C2C C2D C3D N4D 180(3) .
C2D C3D N4D C5D 4(5) .
C2D C3D N4D Pt3 -173(2) .
N31 Pt3 N4D C5D 105(3) .
N4E Pt3 N4D C5D -72(3) .
N31 Pt3 N4D C3D -78(3) .
N4E Pt3 N4D C3D 105(3) .
C3D N4D C5D C6D -2(6) .
Pt3 N4D C5D C6D 174(3) .
C2D N1D C6D C5D -8(5) .
Cd2 N1D C6D C5D -179(2) .
N4D C5D C6D N1D 5(6) .
C6E N1E C2E C3E -2(5) .
Cd2 N1E C2E C3E -171(2) 4_556
C6E N1E C2E C2F -173(3) .
Cd2 N1E C2E C2F 18(4) 4_556
N1E C2E C3E N4E 4(5) .
C2F C2E C3E N4E 175(3) .
C2E C3E N4E C5E -3(5) .
C2E C3E N4E Pt3 176(2) .
N34 Pt3 N4E C5E -82(3) .
N4D Pt3 N4E C5E 97(3) .
N34 Pt3 N4E C3E 99(3) .
N4D Pt3 N4E C3E -82(3) .
C3E N4E C5E C6E 1(6) .
Pt3 N4E C5E C6E -179(3) .
C2E N1E C6E C5E -1(6) .
Cd2 N1E C6E C5E 168(3) 4_556
N4E C5E C6E N1E 1(6) .
C6F N1F C2F C3F -2(5) .
Cd2 N1F C2F C3F -172(3) 4_556
C6F N1F C2F C2E 180(3) .
Cd2 N1F C2F C2E 9(4) 4_556
N1E C2E C2F N1F -18(5) .
C3E C2E C2F N1F 171(3) .
N1E C2E C2F C3F 164(3) .
C3E C2E C2F C3F -7(6) .
N1F C2F C3F N4F 5(6) .
C2E C2F C3F N4F -177(3) .
C2F C3F N4F C5F -6(5) .
C2F C3F N4F Pt1 174(3) .
N11 Pt1 N4F C5F 111(3) .
N4A Pt1 N4F C5F -69(3) .
N11 Pt1 N4F C3F -69(3) .
N4A Pt1 N4F C3F 110(3) .
C3F N4F C5F C6F 4(5) .
Pt1 N4F C5F C6F -176(2) .
C2F N1F C6F C5F 0(5) .
Cd2 N1F C6F C5F 169(3) 4_556
N4F C5F C6F N1F -1(6) .
O53 S5 O52 O54 105(4) .
O51 S5 O52 O54 -107(4) .
O53 S5 O54 O52 -127(3) .
O51 S5 O54 O52 113(3) .
